data_4133646
loop_
_publ_author_name
'Liu, Xiaojuan'
'Xiang, Li'
'Louyriac, Elisa'
'Maron, Laurent'
'Leng, Xuebing'
'Chen, Yaofeng'

_publ_section_title
;
 Divalent Ytterbium Complex-Catalyzed Homo- and Cross-Coupling of Primary
 Arylsilanes.
;
_journal_issue 1
_journal_name_full 'Journal of the American Chemical Society'
_journal_page_first 138
_journal_page_last 142
_journal_paper_doi 10.1021/jacs.8b12138
_journal_volume 141
_journal_year 2019
_chemical_formula_moiety 'C24 H41 I N4 Yb, C7 H8'
_chemical_formula_sum 'C31 H49 I N4 Yb'
_chemical_formula_weight 777.68
_space_group_crystal_system monoclinic
_space_group_IT_number 14
_space_group_name_Hall '-P 2yn'
_space_group_name_H-M_alt 'P 1 21/n 1'
_atom_sites_solution_hydrogens geom
_atom_sites_solution_primary dual
_audit_creation_date 2018-12-13
_audit_creation_method
;
Olex2 1.2
(compiled 2018.05.29 svn.r3508 for OlexSys, GUI svn.r5506)
;
_cell_angle_alpha 90
_cell_angle_beta 92.4110(10)
_cell_angle_gamma 90
_cell_formula_units_Z 4
_cell_length_a 10.8400(2)
_cell_length_b 20.3740(4)
_cell_length_c 14.4408(3)
_cell_measurement_reflns_used 9773
_cell_measurement_temperature 170(2)
_cell_measurement_theta_max 54.968
_cell_measurement_theta_min 4.745
_cell_volume 3186.49(11)
_computing_cell_refinement 'SAINT v8.37A (Bruker, 2015)'
_computing_data_reduction 'SAINT v8.37A (Bruker, 2015)'
_computing_molecular_graphics 'Olex2 (Dolomanov et al., 2009)'
_computing_publication_material 'Olex2 (Dolomanov et al., 2009)'
_computing_structure_refinement 'ShelXL (Sheldrick, 2015)'
_computing_structure_solution 'ShelXT (Sheldrick, 2015)'
_diffrn_ambient_temperature 170.01
_diffrn_measured_fraction_theta_full 0.996
_diffrn_measured_fraction_theta_max 0.996
_diffrn_measurement_device_type 'Bruker D8 Venture'
_diffrn_measurement_method '\f and \w scans'
_diffrn_radiation_type GaK\a
_diffrn_radiation_wavelength 1.34139
_diffrn_reflns_av_R_equivalents 0.0605
_diffrn_reflns_av_unetI/netI 0.0394
_diffrn_reflns_Laue_measured_fraction_full 0.996
_diffrn_reflns_Laue_measured_fraction_max 0.996
_diffrn_reflns_limit_h_max 11
_diffrn_reflns_limit_h_min -13
_diffrn_reflns_limit_k_max 24
_diffrn_reflns_limit_k_min -24
_diffrn_reflns_limit_l_max 17
_diffrn_reflns_limit_l_min -17
_diffrn_reflns_number 34297
_diffrn_reflns_point_group_measured_fraction_full 0.996
_diffrn_reflns_point_group_measured_fraction_max 0.996
_diffrn_reflns_theta_full 53.594
_diffrn_reflns_theta_max 54.944
_diffrn_reflns_theta_min 4.743
_diffrn_standards_number 0
_exptl_absorpt_coefficient_mu 15.001
_exptl_absorpt_correction_T_max 0.7508
_exptl_absorpt_correction_T_min 0.4225
_exptl_absorpt_correction_type multi-scan
_exptl_absorpt_process_details
'SADABS-2016/2 (Bruker,2016/2) was used for absorption correction. wR2(int) was 0.1419 before and 0.0795 after correction. The Ratio of minimum to maximum transmission is 0.5627. The \l/2 correction factor is Not present.'
_exptl_crystal_colour green
_exptl_crystal_colour_primary green
_exptl_crystal_density_diffrn 1.621
_exptl_crystal_description block
_exptl_crystal_F_000 1544
_exptl_crystal_size_max 0.05
_exptl_crystal_size_mid 0.03
_exptl_crystal_size_min 0.02
_refine_diff_density_max 1.066
_refine_diff_density_min -0.973
_refine_diff_density_rms 0.095
_refine_ls_extinction_method none
_refine_ls_goodness_of_fit_ref 1.044
_refine_ls_hydrogen_treatment constr
_refine_ls_matrix_type full
_refine_ls_number_parameters 409
_refine_ls_number_reflns 6058
_refine_ls_number_restraints 360
_refine_ls_restrained_S_all 1.053
_refine_ls_R_factor_all 0.0313
_refine_ls_R_factor_gt 0.0275
_refine_ls_shift/su_max 0.002
_refine_ls_shift/su_mean 0.000
_refine_ls_structure_factor_coef Fsqd
_refine_ls_weighting_details 'w=1/[\s^2^(Fo^2^)+(0.0346P)^2^+2.3753P] where P=(Fo^2^+2Fc^2^)/3'
_refine_ls_weighting_scheme calc
_refine_ls_wR_factor_gt 0.0705
_refine_ls_wR_factor_ref 0.0725
_reflns_Friedel_coverage 0.000
_reflns_number_gt 5486
_reflns_number_total 6058
_reflns_threshold_expression 'I > 2\s(I)'
_cod_data_source_file ja8b12138_si_002.cif
_cod_data_source_block mjl18637_0m
_cod_database_code 4133646
_shelx_shelxl_version_number 2017/1
_shelx_space_group_comment
;
The symmetry employed for this shelxl refinement is uniquely defined
by the following loop, which should always be used as a source of
symmetry information in preference to the above space-group names.
They are only intended as comments.
;
_shelx_estimated_absorpt_t_max 0.753
_shelx_estimated_absorpt_t_min 0.521
_olex2_refinement_description
;
1. Fixed Uiso
 At 1.2 times of:
  All C(H) groups, All C(H,H) groups
 At 1.5 times of:
  All C(H,H,H) groups
2. Restrained distances
 C5AA-C2AA = C6AA-C5AA = C6AA-C3AA = C3AA-C0AA = C1AA-C0AA = C2AA-C1AA
 1.39 with sigma of 0.01
 C4AA-C0AA
 1.55 with sigma of 0.01
 C1C-C1B = C1G-C1B = C1G-C1F = C1F-C1E = C1E-C1D = C1D-C1C
 1.39 with sigma of 0.01
 C1B-C1A
 1.55 with sigma of 0.01
 C1C-C1A \\sim C1A-C1G
 with sigma of 0.01
 C1B-C1E \\sim C1F-C1C \\sim C1D-C1G \\sim C0AA-C5AA \\sim C6AA-C1AA \\sim
C2AA-C3AA
 with sigma of 0.01
3. Uiso/Uaniso restraints and constraints
C1A \\sim C1B \\sim C1C \\sim C1G \\sim C1D \\sim C1F \\sim C1E \\sim C4AA
\\sim C1AA \\sim C0AA \\sim C2AA \\sim C3AA \\sim C5AA \\sim C6AA: within 2A
with sigma of 0.01 and sigma for terminal atoms of 0.02
Uanis(C13) \\sim Ueq, Uanis(C2) \\sim Ueq: with sigma of 0.005 and sigma for
terminal atoms of 0.01
4. Rigid body (RIGU) restrains
 C1F, C1A, C1B, C1C, C1G, C1D, C1E, C6AA, C1AA, C0AA, C2AA, C3AA, C4AA, C5AA
 with sigma for 1-2 distances of 0.004 and sigma for 1-3 distances of 0.004
5. Others
 Sof(C1AA)=Sof(H1AA)=Sof(C3AA)=Sof(H3AA)=Sof(C0AA)=Sof(C5AA)=Sof(H5AA)=
 Sof(C2AA)=Sof(H2AA)=Sof(C6AA)=Sof(H6AA)=Sof(C4AA)=Sof(H4AA)=Sof(H4AB)=
 Sof(H4AC)=1-FVAR(1)
 Sof(C1A)=Sof(H1AB)=Sof(H1AC)=Sof(H1AD)=Sof(C1B)=Sof(C1C)=Sof(H1CA)=Sof(C1D)=
 Sof(H1D)=Sof(C1E)=Sof(H1E)=Sof(C1F)=Sof(H1F)=Sof(C1G)=Sof(H1G)=FVAR(1)
6.a Ternary CH refined with riding coordinates:
 C19(H19), C22(H22)
6.b Secondary CH2 refined with riding coordinates:
 C6(H6A,H6B), C7(H7A,H7B), C8(H8A,H8B), C9(H9A,H9B)
6.c Aromatic/amide H refined with riding coordinates:
 C3(H3), C15(H15), C16(H16), C17(H17), C1AA(H1AA), C3AA(H3AA), C5AA(H5AA),
 C2AA(H2AA), C6AA(H6AA), C1C(H1CA), C1D(H1D), C1E(H1E), C1F(H1F), C1G(H1G)
6.d Idealised Me refined as rotating group:
 C1(H1A,H1B,H1C), C5(H5A,H5B,H5C), C10(H10A,H10B,H10C), C11(H11A,H11B,H11C),
 C12(H12A,H12B,H12C), C20(H20A,H20B,H20C), C21(H21A,H21B,H21C), C23(H23A,H23B,
 H23C), C24(H24A,H24B,H24C), C4AA(H4AA,H4AB,H4AC), C1A(H1AB,H1AC,H1AD)
;
_olex2_submission_special_instructions 'No special instructions were received'

loop_
_space_group_symop_operation_xyz
'x, y, z'
'-x+1/2, y+1/2, -z+1/2'
'-x, -y, -z'
'x-1/2, -y-1/2, z-1/2'

loop_
_atom_site_label
_atom_site_type_symbol
_atom_site_fract_x
_atom_site_fract_y
_atom_site_fract_z
_atom_site_U_iso_or_equiv
_atom_site_adp_type
_atom_site_occupancy
_atom_site_site_symmetry_order
_atom_site_calc_flag
_atom_site_refinement_flags_posn
_atom_site_refinement_flags_adp
_atom_site_refinement_flags_occupancy
_atom_site_disorder_assembly
_atom_site_disorder_group
Yb1 Yb 0.58672(2) 0.44794(2) 0.64161(2) 0.02438(7) Uani 1 1 d . . . . .
I1 I 0.33264(2) 0.50335(2) 0.55781(2) 0.03571(8) Uani 1 1 d . . . . .
N1 N 0.5517(2) 0.33043(13) 0.65412(17) 0.0245(6) Uani 1 1 d . . . . .
N2 N 0.5409(3) 0.43642(13) 0.80533(17) 0.0254(6) Uani 1 1 d . . . . .
N3 N 0.6167(3) 0.55683(13) 0.72751(19) 0.0302(6) Uani 1 1 d . . . . .
N4 N 0.8267(3) 0.46532(15) 0.6844(2) 0.0342(6) Uani 1 1 d . . . . .
C1 C 0.5653(4) 0.21927(16) 0.7264(3) 0.0386(9) Uani 1 1 d . . . . .
H1A H 0.487366 0.201136 0.746922 0.058 Uiso 1 1 calc GR . . . .
H1B H 0.633629 0.203368 0.766973 0.058 Uiso 1 1 calc GR . . . .
H1C H 0.578147 0.205274 0.662544 0.058 Uiso 1 1 calc GR . . . .
C2 C 0.5605(3) 0.29421(15) 0.7304(2) 0.0267(7) Uani 1 1 d . U . . .
C3 C 0.5658(3) 0.31861(16) 0.8213(2) 0.0287(7) Uani 1 1 d . . . . .
H3 H 0.583501 0.286408 0.867558 0.034 Uiso 1 1 calc R . . . .
C4 C 0.5495(3) 0.38253(16) 0.8561(2) 0.0271(7) Uani 1 1 d . . . . .
C5 C 0.5407(4) 0.38592(18) 0.9605(2) 0.0382(9) Uani 1 1 d . . . . .
H5A H 0.607430 0.413530 0.986639 0.057 Uiso 1 1 calc GR . . . .
H5B H 0.548000 0.341627 0.986575 0.057 Uiso 1 1 calc GR . . . .
H5C H 0.460833 0.404784 0.975614 0.057 Uiso 1 1 calc GR . . . .
C6 C 0.5191(3) 0.49713(16) 0.8564(2) 0.0309(8) Uani 1 1 d . . . . .
H6A H 0.585535 0.503053 0.904813 0.037 Uiso 1 1 calc R . . . .
H6B H 0.439696 0.493719 0.887471 0.037 Uiso 1 1 calc R . . . .
C7 C 0.5156(4) 0.55624(16) 0.7928(2) 0.0326(8) Uani 1 1 d . . . . .
H7A H 0.435603 0.556814 0.757060 0.039 Uiso 1 1 calc R . . . .
H7B H 0.520452 0.596627 0.830883 0.039 Uiso 1 1 calc R . . . .
C8 C 0.7385(3) 0.55670(17) 0.7767(2) 0.0342(8) Uani 1 1 d . . . . .
H8A H 0.735647 0.527375 0.831212 0.041 Uiso 1 1 calc R . . . .
H8B H 0.757408 0.601577 0.799428 0.041 Uiso 1 1 calc R . . . .
C9 C 0.8402(4) 0.53420(19) 0.7159(3) 0.0401(9) Uani 1 1 d . . . . .
H9A H 0.841663 0.563133 0.660853 0.048 Uiso 1 1 calc R . . . .
H9B H 0.920411 0.539026 0.750582 0.048 Uiso 1 1 calc R . . . .
C10 C 0.8520(4) 0.41957(19) 0.7615(3) 0.0449(9) Uani 1 1 d . . . . .
H10A H 0.791053 0.426073 0.808869 0.067 Uiso 1 1 calc GR . . . .
H10B H 0.935024 0.427758 0.788584 0.067 Uiso 1 1 calc GR . . . .
H10C H 0.846904 0.374359 0.738500 0.067 Uiso 1 1 calc GR . . . .
C11 C 0.9197(4) 0.4537(2) 0.6158(3) 0.0514(11) Uani 1 1 d . . . . .
H11A H 0.918199 0.407383 0.597655 0.077 Uiso 1 1 calc GR . . . .
H11B H 1.001529 0.464890 0.642626 0.077 Uiso 1 1 calc GR . . . .
H11C H 0.901543 0.481150 0.561164 0.077 Uiso 1 1 calc GR . . . .
C12 C 0.6030(4) 0.61609(17) 0.6687(3) 0.0420(9) Uani 1 1 d . . . . .
H12A H 0.666551 0.615958 0.622391 0.063 Uiso 1 1 calc GR . . . .
H12B H 0.612371 0.655393 0.707482 0.063 Uiso 1 1 calc GR . . . .
H12C H 0.521095 0.616149 0.637299 0.063 Uiso 1 1 calc GR . . . .
C13 C 0.5219(3) 0.29640(15) 0.5691(2) 0.0279(7) Uani 1 1 d . U . . .
C14 C 0.3986(3) 0.27839(18) 0.5477(2) 0.0370(8) Uani 1 1 d . . . . .
C15 C 0.3725(4) 0.24252(19) 0.4671(3) 0.0440(9) Uani 1 1 d . . . . .
H15 H 0.290286 0.228473 0.453070 0.053 Uiso 1 1 calc R . . . .
C16 C 0.4636(4) 0.22722(19) 0.4079(3) 0.0481(10) Uani 1 1 d . . . . .
H16 H 0.444395 0.201803 0.354082 0.058 Uiso 1 1 calc R . . . .
C17 C 0.5820(4) 0.24825(18) 0.4258(3) 0.0438(9) Uani 1 1 d . . . . .
H17 H 0.643407 0.238754 0.382722 0.053 Uiso 1 1 calc R . . . .
C18 C 0.6140(3) 0.28338(16) 0.5060(2) 0.0318(8) Uani 1 1 d . . . . .
C19 C 0.7466(3) 0.30508(19) 0.5254(3) 0.0385(8) Uani 1 1 d . . . . .
H19 H 0.743384 0.347903 0.559077 0.046 Uiso 1 1 calc R . . . .
C20 C 0.8185(4) 0.2570(2) 0.5894(3) 0.0557(11) Uani 1 1 d . . . . .
H20A H 0.782861 0.256955 0.650607 0.084 Uiso 1 1 calc GR . . . .
H20B H 0.905213 0.270580 0.595384 0.084 Uiso 1 1 calc GR . . . .
H20C H 0.813381 0.212727 0.562895 0.084 Uiso 1 1 calc GR . . . .
C21 C 0.8188(4) 0.3171(2) 0.4374(3) 0.0531(11) Uani 1 1 d . . . . .
H21A H 0.838322 0.274943 0.408915 0.080 Uiso 1 1 calc GR . . . .
H21B H 0.895501 0.340601 0.453859 0.080 Uiso 1 1 calc GR . . . .
H21C H 0.768397 0.343501 0.393477 0.080 Uiso 1 1 calc GR . . . .
C22 C 0.2926(4) 0.2976(3) 0.6083(3) 0.0609(13) Uani 1 1 d . . . . .
H22 H 0.324145 0.331740 0.653083 0.073 Uiso 1 1 calc R . . . .
C23 C 0.2439(5) 0.2404(4) 0.6642(4) 0.103(2) Uani 1 1 d . . . . .
H23A H 0.217485 0.204889 0.622084 0.154 Uiso 1 1 calc GR . . . .
H23B H 0.173536 0.255110 0.699272 0.154 Uiso 1 1 calc GR . . . .
H23C H 0.309389 0.224329 0.707314 0.154 Uiso 1 1 calc GR . . . .
C24 C 0.1847(4) 0.3274(3) 0.5514(4) 0.0667(14) Uani 1 1 d . . . . .
H24A H 0.215024 0.362756 0.512343 0.100 Uiso 1 1 calc GR . . . .
H24B H 0.124128 0.345189 0.593256 0.100 Uiso 1 1 calc GR . . . .
H24C H 0.145581 0.293437 0.512133 0.100 Uiso 1 1 calc GR . . . .
C1AA C 0.8422(10) 0.5095(5) 1.0259(6) 0.081(2) Uani 0.631(6) 1 d D U P A 1
H1AA H 0.860624 0.496560 0.964812 0.097 Uiso 0.631(6) 1 calc R . P A 1
C3AA C 0.813(2) 0.4806(4) 1.1847(7) 0.0639(18) Uani 0.631(6) 1 d D U P A 1
H3AA H 0.812386 0.448502 1.232332 0.077 Uiso 0.631(6) 1 calc R . P A 1
C0AA C 0.8457(8) 0.4648(4) 1.0973(6) 0.0782(17) Uani 0.631(6) 1 d D U P A 1
C5AA C 0.7818(7) 0.5919(4) 1.1313(5) 0.0708(19) Uani 0.631(6) 1 d D U P A 1
H5AA H 0.760854 0.636231 1.143678 0.085 Uiso 0.631(6) 1 calc R . P A 1
C2AA C 0.8118(10) 0.5726(5) 1.0448(5) 0.080(2) Uani 0.631(6) 1 d D U P A 1
H2AA H 0.811453 0.604170 0.996390 0.096 Uiso 0.631(6) 1 calc R . P A 1
C6AA C 0.7828(7) 0.5447(4) 1.2011(5) 0.0604(17) Uani 0.631(6) 1 d D U P A 1
H6AA H 0.761534 0.557303 1.261743 0.072 Uiso 0.631(6) 1 calc R . P A 1
C4AA C 0.8762(15) 0.3960(6) 1.0845(11) 0.144(4) Uani 0.631(6) 1 d D U P A 1
H4AA H 0.814772 0.375794 1.041724 0.216 Uiso 0.631(6) 1 calc GR . P A 1
H4AB H 0.876317 0.373371 1.144359 0.216 Uiso 0.631(6) 1 calc GR . P A 1
H4AC H 0.958178 0.392534 1.058735 0.216 Uiso 0.631(6) 1 calc GR . P A 1
C1A C 0.7831(15) 0.6086(7) 1.2014(10) 0.089(4) Uani 0.369(6) 1 d D U P A 2
H1AB H 0.770313 0.596806 1.266069 0.133 Uiso 0.369(6) 1 calc GR . P A 2
H1AC H 0.708045 0.628974 1.174434 0.133 Uiso 0.369(6) 1 calc GR . P A 2
H1AD H 0.852078 0.639528 1.198739 0.133 Uiso 0.369(6) 1 calc GR . P A 2
C1B C 0.8127(13) 0.5469(6) 1.1467(8) 0.0709(19) Uani 0.369(6) 1 d D U P A 2
C1C C 0.8397(19) 0.5543(8) 1.0548(8) 0.077(2) Uani 0.369(6) 1 d D U P A 2
H1CA H 0.836506 0.595356 1.023544 0.093 Uiso 0.369(6) 1 calc R . P A 2
C1D C 0.872(2) 0.4968(8) 1.0129(11) 0.085(3) Uani 0.369(6) 1 d D U P A 2
H1D H 0.899819 0.499973 0.951699 0.103 Uiso 0.369(6) 1 calc R . P A 2
C1E C 0.8666(16) 0.4356(7) 1.0504(9) 0.088(3) Uani 0.369(6) 1 d D U P A 2
H1E H 0.879684 0.396749 1.015726 0.106 Uiso 0.369(6) 1 calc R . P A 2
C1F C 0.8408(15) 0.4350(7) 1.1430(9) 0.083(2) Uani 0.369(6) 1 d D U P A 2
H1F H 0.842427 0.393509 1.173126 0.099 Uiso 0.369(6) 1 calc R . P A 2
C1G C 0.813(4) 0.4881(6) 1.1956(12) 0.068(2) Uani 0.369(6) 1 d D U P A 2
H1G H 0.796281 0.485288 1.259429 0.081 Uiso 0.369(6) 1 calc R . P A 2

loop_
_atom_site_aniso_label
_atom_site_aniso_U_11
_atom_site_aniso_U_22
_atom_site_aniso_U_33
_atom_site_aniso_U_23
_atom_site_aniso_U_13
_atom_site_aniso_U_12
Yb1 0.02558(11) 0.02701(10) 0.02030(10) -0.00067(6) -0.00217(7) 0.00077(6)
I1 0.02879(14) 0.05230(15) 0.02597(12) 0.00821(9) 0.00037(9) 0.00525(10)
N1 0.0234(14) 0.0261(13) 0.0237(13) -0.0047(10) -0.0013(11) 0.0010(11)
N2 0.0276(15) 0.0264(13) 0.0218(13) -0.0025(11) -0.0029(11) 0.0001(11)
N3 0.0343(17) 0.0264(14) 0.0296(15) 0.0029(11) -0.0050(12) 0.0019(12)
N4 0.0249(16) 0.0406(16) 0.0366(16) 0.0014(13) -0.0041(12) 0.0026(13)
C1 0.048(2) 0.0250(17) 0.043(2) -0.0006(15) 0.0000(17) 0.0035(16)
C2 0.0213(16) 0.0255(15) 0.0331(16) -0.0012(13) -0.0011(13) 0.0026(12)
C3 0.0298(18) 0.0299(17) 0.0259(16) 0.0035(13) -0.0033(13) 0.0003(14)
C4 0.0226(17) 0.0369(18) 0.0217(15) -0.0015(13) -0.0010(13) -0.0013(14)
C5 0.049(2) 0.042(2) 0.0232(17) 0.0031(15) -0.0003(16) 0.0007(17)
C6 0.034(2) 0.0319(18) 0.0269(17) -0.0043(13) 0.0010(15) 0.0005(14)
C7 0.039(2) 0.0296(17) 0.0291(17) -0.0074(13) -0.0006(15) 0.0046(14)
C8 0.035(2) 0.0328(18) 0.0338(18) -0.0032(14) -0.0084(16) -0.0082(15)
C9 0.034(2) 0.044(2) 0.042(2) 0.0059(17) -0.0055(17) -0.0079(17)
C10 0.035(2) 0.040(2) 0.058(2) 0.0126(18) -0.0104(19) 0.0022(17)
C11 0.023(2) 0.074(3) 0.057(3) -0.008(2) -0.0002(19) -0.0002(19)
C12 0.059(3) 0.0274(18) 0.0390(19) 0.0072(15) -0.0080(18) -0.0005(17)
C13 0.0303(17) 0.0240(15) 0.0287(15) -0.0049(12) -0.0061(13) 0.0022(13)
C14 0.035(2) 0.0396(19) 0.0355(19) -0.0089(15) -0.0065(16) 0.0020(16)
C15 0.041(2) 0.045(2) 0.044(2) -0.0082(18) -0.0157(18) -0.0031(18)
C16 0.072(3) 0.037(2) 0.034(2) -0.0144(16) -0.013(2) 0.002(2)
C17 0.059(3) 0.039(2) 0.0336(19) -0.0114(16) 0.0043(18) 0.0043(19)
C18 0.040(2) 0.0269(16) 0.0287(17) -0.0056(13) -0.0013(15) 0.0062(15)
C19 0.035(2) 0.041(2) 0.0395(19) -0.0097(16) 0.0072(16) 0.0051(16)
C20 0.039(2) 0.062(3) 0.066(3) 0.001(2) 0.001(2) 0.012(2)
C21 0.051(3) 0.060(3) 0.049(2) -0.010(2) 0.020(2) 0.002(2)
C22 0.027(2) 0.095(4) 0.060(3) -0.037(3) 0.000(2) -0.007(2)
C23 0.051(3) 0.198(8) 0.060(3) 0.030(4) 0.011(3) 0.017(4)
C24 0.033(2) 0.066(3) 0.102(4) -0.007(3) 0.005(2) -0.001(2)
C1AA 0.039(4) 0.149(5) 0.053(3) 0.011(3) -0.004(3) -0.001(4)
C3AA 0.030(3) 0.109(4) 0.052(3) 0.009(3) -0.003(4) -0.012(4)
C0AA 0.040(3) 0.133(4) 0.061(3) 0.003(3) -0.005(3) -0.003(3)
C5AA 0.041(3) 0.116(5) 0.055(3) 0.016(3) -0.004(3) -0.019(4)
C2AA 0.042(4) 0.142(5) 0.054(3) 0.016(4) -0.008(3) -0.007(4)
C6AA 0.030(3) 0.101(4) 0.050(3) 0.008(3) 0.001(3) -0.021(3)
C4AA 0.137(9) 0.168(7) 0.126(8) -0.007(7) -0.011(8) 0.019(8)
C1A 0.057(7) 0.112(7) 0.097(8) 0.007(7) 0.014(7) -0.003(7)
C1B 0.034(4) 0.121(4) 0.057(3) 0.005(4) -0.005(3) -0.008(4)
C1C 0.040(5) 0.135(5) 0.057(4) 0.015(4) -0.005(4) -0.007(4)
C1D 0.045(5) 0.148(5) 0.062(4) 0.004(4) -0.011(4) 0.001(5)
C1E 0.049(5) 0.135(6) 0.078(5) -0.007(5) -0.012(5) -0.002(5)
C1F 0.048(5) 0.120(5) 0.080(5) -0.001(4) -0.009(5) -0.003(5)
C1G 0.031(4) 0.115(5) 0.056(4) 0.007(4) -0.006(4) -0.011(5)

loop_
_atom_type_symbol
_atom_type_description
_atom_type_scat_dispersion_real
_atom_type_scat_dispersion_imag
_atom_type_scat_source
C C 0.0150 0.0070 'International Tables Vol C Tables 4.2.6.8 and 6.1.1.4'
H H 0.0000 0.0000 'International Tables Vol C Tables 4.2.6.8 and 6.1.1.4'
I I 0.0030 5.4350 'International Tables Vol C Tables 4.2.6.8 and 6.1.1.4'
N N 0.0250 0.0140 'International Tables Vol C Tables 4.2.6.8 and 6.1.1.4'
Yb Yb -9.3530 9.8114 'International Tables Vol C Tables 4.2.6.8 and 6.1.1.4'

loop_
_geom_angle_atom_site_label_1
_geom_angle_atom_site_label_2
_geom_angle_atom_site_label_3
_geom_angle
_geom_angle_site_symmetry_3
I1 Yb1 I1 79.159(7) 3_666
N1 Yb1 I1 114.92(6) 3_666
N1 Yb1 I1 104.07(6) .
N1 Yb1 N2 78.18(8) .
N1 Yb1 N3 146.67(8) .
N1 Yb1 N4 105.48(9) .
N2 Yb1 I1 166.56(6) 3_666
N2 Yb1 I1 101.22(6) .
N2 Yb1 N3 68.97(9) .
N2 Yb1 N4 91.41(9) .
N3 Yb1 I1 88.09(7) .
N3 Yb1 I1 97.67(6) 3_666
N3 Yb1 N4 70.75(9) .
N4 Yb1 I1 149.67(7) .
N4 Yb1 I1 82.35(6) 3_666
Yb1 I1 Yb1 100.841(7) 3_666
C2 N1 Yb1 127.1(2) .
C2 N1 C13 116.6(3) .
C13 N1 Yb1 116.26(19) .
C4 N2 Yb1 127.1(2) .
C4 N2 C6 115.6(3) .
C6 N2 Yb1 116.67(19) .
C7 N3 Yb1 102.74(19) .
C7 N3 C12 108.3(3) .
C8 N3 Yb1 108.99(19) .
C8 N3 C7 111.5(3) .
C8 N3 C12 110.1(3) .
C12 N3 Yb1 115.0(2) .
C9 N4 Yb1 106.2(2) .
C10 N4 Yb1 103.9(2) .
C10 N4 C9 110.9(3) .
C11 N4 Yb1 120.9(2) .
C11 N4 C9 107.4(3) .
C11 N4 C10 107.4(3) .
H1A C1 H1B 109.5 .
H1A C1 H1C 109.5 .
H1B C1 H1C 109.5 .
C2 C1 H1A 109.5 .
C2 C1 H1B 109.5 .
C2 C1 H1C 109.5 .
N1 C2 C1 121.7(3) .
N1 C2 C3 125.4(3) .
C3 C2 C1 113.0(3) .
C2 C3 H3 114.3 .
C2 C3 C4 131.3(3) .
C4 C3 H3 114.3 .
N2 C4 C3 125.3(3) .
N2 C4 C5 120.5(3) .
C3 C4 C5 114.2(3) .
C4 C5 H5A 109.5 .
C4 C5 H5B 109.5 .
C4 C5 H5C 109.5 .
H5A C5 H5B 109.5 .
H5A C5 H5C 109.5 .
H5B C5 H5C 109.5 .
N2 C6 H6A 109.3 .
N2 C6 H6B 109.3 .
N2 C6 C7 111.5(3) .
H6A C6 H6B 108.0 .
C7 C6 H6A 109.3 .
C7 C6 H6B 109.3 .
N3 C7 C6 113.2(3) .
N3 C7 H7A 108.9 .
N3 C7 H7B 108.9 .
C6 C7 H7A 108.9 .
C6 C7 H7B 108.9 .
H7A C7 H7B 107.8 .
N3 C8 H8A 109.1 .
N3 C8 H8B 109.1 .
N3 C8 C9 112.5(3) .
H8A C8 H8B 107.8 .
C9 C8 H8A 109.1 .
C9 C8 H8B 109.1 .
N4 C9 C8 113.7(3) .
N4 C9 H9A 108.8 .
N4 C9 H9B 108.8 .
C8 C9 H9A 108.8 .
C8 C9 H9B 108.8 .
H9A C9 H9B 107.7 .
N4 C10 H10A 109.5 .
N4 C10 H10B 109.5 .
N4 C10 H10C 109.5 .
H10A C10 H10B 109.5 .
H10A C10 H10C 109.5 .
H10B C10 H10C 109.5 .
N4 C11 H11A 109.5 .
N4 C11 H11B 109.5 .
N4 C11 H11C 109.5 .
H11A C11 H11B 109.5 .
H11A C11 H11C 109.5 .
H11B C11 H11C 109.5 .
N3 C12 H12A 109.5 .
N3 C12 H12B 109.5 .
N3 C12 H12C 109.5 .
H12A C12 H12B 109.5 .
H12A C12 H12C 109.5 .
H12B C12 H12C 109.5 .
C14 C13 N1 119.4(3) .
C18 C13 N1 120.4(3) .
C18 C13 C14 120.1(3) .
C13 C14 C22 122.6(3) .
C15 C14 C13 118.5(3) .
C15 C14 C22 118.9(3) .
C14 C15 H15 119.5 .
C16 C15 C14 121.0(4) .
C16 C15 H15 119.5 .
C15 C16 H16 119.8 .
C17 C16 C15 120.4(3) .
C17 C16 H16 119.8 .
C16 C17 H17 119.4 .
C16 C17 C18 121.1(4) .
C18 C17 H17 119.4 .
C13 C18 C19 121.2(3) .
C17 C18 C13 118.5(3) .
C17 C18 C19 120.3(3) .
C18 C19 H19 107.0 .
C18 C19 C20 112.2(3) .
C18 C19 C21 113.8(3) .
C20 C19 H19 107.0 .
C20 C19 C21 109.6(3) .
C21 C19 H19 107.0 .
C19 C20 H20A 109.5 .
C19 C20 H20B 109.5 .
C19 C20 H20C 109.5 .
H20A C20 H20B 109.5 .
H20A C20 H20C 109.5 .
H20B C20 H20C 109.5 .
C19 C21 H21A 109.5 .
C19 C21 H21B 109.5 .
C19 C21 H21C 109.5 .
H21A C21 H21B 109.5 .
H21A C21 H21C 109.5 .
H21B C21 H21C 109.5 .
C14 C22 H22 107.8 .
C14 C22 C24 111.9(4) .
C23 C22 C14 113.2(4) .
C23 C22 H22 107.8 .
C23 C22 C24 108.3(4) .
C24 C22 H22 107.8 .
C22 C23 H23A 109.5 .
C22 C23 H23B 109.5 .
C22 C23 H23C 109.5 .
H23A C23 H23B 109.5 .
H23A C23 H23C 109.5 .
H23B C23 H23C 109.5 .
C22 C24 H24A 109.5 .
C22 C24 H24B 109.5 .
C22 C24 H24C 109.5 .
H24A C24 H24B 109.5 .
H24A C24 H24C 109.5 .
H24B C24 H24C 109.5 .
C0AA C1AA H1AA 120.8 .
C2AA C1AA H1AA 120.8 .
C2AA C1AA C0AA 118.4(8) .
C0AA C3AA H3AA 121.3 .
C0AA C3AA C6AA 117.3(8) .
C6AA C3AA H3AA 121.3 .
C1AA C0AA C4AA 122.8(10) .
C3AA C0AA C1AA 122.6(8) .
C3AA C0AA C4AA 114.5(9) .
C2AA C5AA H5AA 121.0 .
C2AA C5AA C6AA 118.0(8) .
C6AA C5AA H5AA 121.0 .
C1AA C2AA C5AA 121.8(8) .
C1AA C2AA H2AA 119.1 .
C5AA C2AA H2AA 119.1 .
C3AA C6AA C5AA 121.8(7) .
C3AA C6AA H6AA 119.1 .
C5AA C6AA H6AA 119.1 .
C0AA C4AA H4AA 109.5 .
C0AA C4AA H4AB 109.5 .
C0AA C4AA H4AC 109.5 .
H4AA C4AA H4AB 109.5 .
H4AA C4AA H4AC 109.5 .
H4AB C4AA H4AC 109.5 .
H1AB C1A H1AC 109.5 .
H1AB C1A H1AD 109.5 .
H1AC C1A H1AD 109.5 .
C1B C1A H1AB 109.5 .
C1B C1A H1AC 109.5 .
C1B C1A H1AD 109.5 .
C1C C1B C1A 117.7(9) .
C1C C1B C1G 125.9(14) .
C1G C1B C1A 116.4(9) .
C1B C1C H1CA 123.2 .
C1D C1C C1B 113.5(14) .
C1D C1C H1CA 123.2 .
C1C C1D H1D 116.8 .
C1E C1D C1C 126.4(15) .
C1E C1D H1D 116.8 .
C1D C1E H1E 123.0 .
C1D C1E C1F 114.0(14) .
C1F C1E H1E 123.0 .
C1E C1F H1F 116.9 .
C1G C1F C1E 126.3(15) .
C1G C1F H1F 116.9 .
C1B C1G H1G 123.2 .
C1F C1G C1B 113.5(14) .
C1F C1G H1G 123.2 .

loop_
_geom_bond_atom_site_label_1
_geom_bond_atom_site_label_2
_geom_bond_distance
_geom_bond_site_symmetry_2
Yb1 I1 3.1692(3) .
Yb1 I1 3.2022(3) 3_666
Yb1 N1 2.432(3) .
Yb1 N2 2.448(3) .
Yb1 N3 2.556(3) .
Yb1 N4 2.672(3) .
N1 C2 1.326(4) .
N1 C13 1.434(4) .
N2 C4 1.321(4) .
N2 C6 1.464(4) .
N3 C7 1.475(5) .
N3 C8 1.473(5) .
N3 C12 1.480(4) .
N4 C9 1.480(5) .
N4 C10 1.469(5) .
N4 C11 1.461(5) .
C1 H1A 0.9800 .
C1 H1B 0.9800 .
C1 H1C 0.9800 .
C1 C2 1.529(5) .
C2 C3 1.402(4) .
C3 H3 0.9500 .
C3 C4 1.410(4) .
C4 C5 1.516(4) .
C5 H5A 0.9800 .
C5 H5B 0.9800 .
C5 H5C 0.9800 .
C6 H6A 0.9900 .
C6 H6B 0.9900 .
C6 C7 1.514(5) .
C7 H7A 0.9900 .
C7 H7B 0.9900 .
C8 H8A 0.9900 .
C8 H8B 0.9900 .
C8 C9 1.509(5) .
C9 H9A 0.9900 .
C9 H9B 0.9900 .
C10 H10A 0.9800 .
C10 H10B 0.9800 .
C10 H10C 0.9800 .
C11 H11A 0.9800 .
C11 H11B 0.9800 .
C11 H11C 0.9800 .
C12 H12A 0.9800 .
C12 H12B 0.9800 .
C12 H12C 0.9800 .
C13 C14 1.408(5) .
C13 C18 1.406(5) .
C14 C15 1.393(5) .
C14 C22 1.524(6) .
C15 H15 0.9500 .
C15 C16 1.369(6) .
C16 H16 0.9500 .
C16 C17 1.367(6) .
C17 H17 0.9500 .
C17 C18 1.393(5) .
C18 C19 1.519(5) .
C19 H19 1.0000 .
C19 C20 1.536(6) .
C19 C21 1.540(5) .
C20 H20A 0.9800 .
C20 H20B 0.9800 .
C20 H20C 0.9800 .
C21 H21A 0.9800 .
C21 H21B 0.9800 .
C21 H21C 0.9800 .
C22 H22 1.0000 .
C22 C23 1.526(8) .
C22 C24 1.527(7) .
C23 H23A 0.9800 .
C23 H23B 0.9800 .
C23 H23C 0.9800 .
C24 H24A 0.9800 .
C24 H24B 0.9800 .
C24 H24C 0.9800 .
C1AA H1AA 0.9500 .
C1AA C0AA 1.375(8) .
C1AA C2AA 1.358(8) .
C3AA H3AA 0.9500 .
C3AA C0AA 1.361(8) .
C3AA C6AA 1.371(8) .
C0AA C4AA 1.454(9) .
C5AA H5AA 0.9500 .
C5AA C2AA 1.362(8) .
C5AA C6AA 1.392(7) .
C2AA H2AA 0.9500 .
C6AA H6AA 0.9500 .
C4AA H4AA 0.9800 .
C4AA H4AB 0.9800 .
C4AA H4AC 0.9800 .
C1A H1AB 0.9800 .
C1A H1AC 0.9800 .
C1A H1AD 0.9800 .
C1A C1B 1.524(9) .
C1B C1C 1.380(9) .
C1B C1G 1.389(9) .
C1C H1CA 0.9500 .
C1C C1D 1.369(9) .
C1D H1D 0.9500 .
C1D C1E 1.362(9) .
C1E H1E 0.9500 .
C1E C1F 1.378(9) .
C1F H1F 0.9500 .
C1F C1G 1.363(9) .
C1G H1G 0.9500 .
